data_7001381
loop_
_publ_author_name
'Ariyananda, Piyal W. G.'
'Kieber-Emmons, Matthew T.'
'Yap, Glenn P. A.'
'Riordan, Charles G.'

_publ_section_title
;
 Synthetic analogs for evaluating the influence of N--H&#x22EF;S
 hydrogen bonds on the formation of thioester in acetyl coenzyme a
 synthase
;
_journal_issue 22
_journal_name_full 'Dalton Transactions'
_journal_page_first 4359
_journal_page_last 4369
_journal_paper_doi 10.1039/b901192g
_journal_year 2009
_chemical_formula_sum 'C22 H41 N Ni O P2 S'
_chemical_formula_weight 488.27
_chemical_name_common 'manuscript number B901192G'
_chemical_name_systematic
;
manuscript number B901192G
;
_space_group_IT_number 14
_symmetry_cell_setting monoclinic
_symmetry_space_group_name_Hall '-P 2ybc'
_symmetry_space_group_name_H-M 'P 1 21/c 1'
_atom_sites_solution_hydrogens geom
_atom_sites_solution_primary direct
_atom_sites_solution_secondary difmap
_audit_creation_method SHELXL-97
_cell_angle_alpha 90.00
_cell_angle_beta 90.552(2)
_cell_angle_gamma 90.00
_cell_formula_units_Z 4
_cell_length_a 12.256(2)
_cell_length_b 11.7385(19)
_cell_length_c 17.325(3)
_cell_measurement_reflns_used 990
_cell_measurement_temperature 120(2)
_cell_measurement_theta_max 28.21
_cell_measurement_theta_min 3.32
_cell_volume 2492.4(7)
_computing_cell_refinement 'SAINT (Bruker, 2002)'
_computing_data_collection 'SMART (Bruker, 2002)'
_computing_data_reduction SAINT
_computing_molecular_graphics 'SHELXTL (Sheldrick, 2001)'
_computing_publication_material 'SHELXTL (Sheldrick, 2001)'
_computing_structure_refinement 'SHELXL-97 (Sheldrick, 1997)'
_computing_structure_solution 'SHELXS-97 (Sheldrick, 1990)'
_diffrn_ambient_temperature 120(2)
_diffrn_detector_area_resol_mean 836.6
_diffrn_measured_fraction_theta_full 1.000
_diffrn_measured_fraction_theta_max 0.997
_diffrn_measurement_device_type 'Bruker AXS APEX diffractometer'
_diffrn_measurement_method \w
_diffrn_radiation_monochromator graphite
_diffrn_radiation_source 'fine-focus sealed tube'
_diffrn_radiation_type MoK\a
_diffrn_radiation_wavelength 0.71073
_diffrn_reflns_av_R_equivalents 0.0340
_diffrn_reflns_av_sigmaI/netI 0.0283
_diffrn_reflns_limit_h_max 16
_diffrn_reflns_limit_h_min -16
_diffrn_reflns_limit_k_max 15
_diffrn_reflns_limit_k_min -15
_diffrn_reflns_limit_l_max 23
_diffrn_reflns_limit_l_min -23
_diffrn_reflns_number 29483
_diffrn_reflns_theta_full 25.00
_diffrn_reflns_theta_max 28.31
_diffrn_reflns_theta_min 1.66
_diffrn_standards_decay_% 1
_diffrn_standards_interval_count 0
_diffrn_standards_interval_time 0
_diffrn_standards_number 0
_exptl_absorpt_coefficient_mu 1.003
_exptl_absorpt_correction_T_max 0.9376
_exptl_absorpt_correction_T_min 0.8042
_exptl_absorpt_correction_type multi-scan
_exptl_absorpt_process_details 'SADABS (Sheldrick, 2003)'
_exptl_crystal_colour orange
_exptl_crystal_density_diffrn 1.301
_exptl_crystal_density_method 'not measured'
_exptl_crystal_description plate
_exptl_crystal_F_000 1048
_exptl_crystal_size_max 0.23
_exptl_crystal_size_mid 0.10
_exptl_crystal_size_min 0.07
_refine_diff_density_max 0.701
_refine_diff_density_min -0.248
_refine_diff_density_rms 0.069
_refine_ls_extinction_method none
_refine_ls_goodness_of_fit_ref 1.024
_refine_ls_hydrogen_treatment mixed
_refine_ls_matrix_type full
_refine_ls_number_parameters 264
_refine_ls_number_reflns 6195
_refine_ls_number_restraints 0
_refine_ls_restrained_S_all 1.024
_refine_ls_R_factor_all 0.0438
_refine_ls_R_factor_gt 0.0356
_refine_ls_shift/su_max 0.001
_refine_ls_shift/su_mean 0.000
_refine_ls_structure_factor_coef Fsqd
_refine_ls_weighting_details 'calc w=1/[\s^2^(Fo^2^)+(0.0481P)^2^+1.2334P] where P=(Fo^2^+2Fc^2^)/3'
_refine_ls_weighting_scheme calc
_refine_ls_wR_factor_gt 0.0887
_refine_ls_wR_factor_ref 0.0951
_reflns_number_gt 5308
_reflns_number_total 6195
_reflns_threshold_expression >2sigma(I)
_cod_data_source_file b901192g.txt
_cod_data_source_block char204
_cod_depositor_comments
;
The following automatic conversions were performed:
'_symmetry_cell_setting' value 'Monoclinic' changed to 'monoclinic'
according to '/home/saulius/struct/CIF-dictionaries/cif_core.dic'
dictionary named 'cif_core.dic' version 2.4.1 from 2010-06-29.

Automatic conversion script
Id: cif_fix_enum 1527 2010-12-29 10:47:43Z saulius 
;
_cod_original_sg_symbol_H-M P2(1)/c
_cod_database_code 7001381

loop_
_symmetry_equiv_pos_as_xyz
'x, y, z'
'-x, y+1/2, -z+1/2'
'-x, -y, -z'
'x, -y-1/2, z-1/2'

loop_
_atom_site_label
_atom_site_type_symbol
_atom_site_fract_x
_atom_site_fract_y
_atom_site_fract_z
_atom_site_U_iso_or_equiv
_atom_site_adp_type
_atom_site_occupancy
_atom_site_symmetry_multiplicity
_atom_site_calc_flag
_atom_site_refinement_flags
_atom_site_disorder_assembly
_atom_site_disorder_group
Ni Ni 0.243611(19) 0.29433(2) 0.175932(12) 0.02021(7) Uani 1 1 d . . .
S1 S 0.14000(4) 0.14640(4) 0.14358(2) 0.02256(10) Uani 1 1 d . . .
P1 P 0.34640(5) 0.43342(5) 0.20364(3) 0.03062(13) Uani 1 1 d . . .
P2 P 0.29619(4) 0.30990(4) 0.05610(3) 0.02346(11) Uani 1 1 d . . .
N1 N 0.14032(14) -0.21996(15) 0.38687(10) 0.0265(3) Uani 1 1 d . . .
H1 H 0.088(2) -0.255(2) 0.3840(14) 0.032 Uiso 1 1 d . . .
O1 O 0.29488(13) -0.18759(13) 0.45656(10) 0.0384(4) Uani 1 1 d . . .
C1 C 0.20559(17) 0.29268(17) 0.28648(11) 0.0279(4) Uani 1 1 d . . .
H1A H 0.1878 0.3702 0.3032 0.042 Uiso 1 1 calc R . .
H1B H 0.2677 0.2641 0.3168 0.042 Uiso 1 1 calc R . .
H1C H 0.1424 0.2430 0.2943 0.042 Uiso 1 1 calc R . .
C2 C 0.23529(16) 0.01937(18) 0.26210(12) 0.0301(4) Uani 1 1 d . . .
H2A H 0.2997 0.0620 0.2528 0.036 Uiso 1 1 calc R . .
C3 C 0.23774(16) -0.06473(18) 0.31846(12) 0.0310(4) Uani 1 1 d . . .
H3A H 0.3025 -0.0777 0.3477 0.037 Uiso 1 1 calc R . .
C4 C 0.14531(15) -0.12981(16) 0.33188(10) 0.0237(4) Uani 1 1 d . . .
C5 C 0.05228(17) -0.10869(19) 0.28800(12) 0.0325(5) Uani 1 1 d . . .
H5A H -0.0112 -0.1535 0.2957 0.039 Uiso 1 1 calc R . .
C6 C 0.05071(16) -0.02296(19) 0.23296(11) 0.0306(4) Uani 1 1 d . . .
H6A H -0.0144 -0.0093 0.2043 0.037 Uiso 1 1 calc R . .
C7 C 0.14223(15) 0.04354(16) 0.21873(10) 0.0218(3) Uani 1 1 d . . .
C8 C 0.21293(16) -0.24397(16) 0.44465(11) 0.0254(4) Uani 1 1 d . . .
C9 C 0.18446(16) -0.34900(16) 0.49416(11) 0.0245(4) Uani 1 1 d . . .
C10 C 0.1776(2) -0.45547(18) 0.44321(12) 0.0368(5) Uani 1 1 d . . .
H10A H 0.1612 -0.5219 0.4753 0.055 Uiso 1 1 calc R . .
H10B H 0.2475 -0.4671 0.4174 0.055 Uiso 1 1 calc R . .
H10C H 0.1197 -0.4455 0.4044 0.055 Uiso 1 1 calc R . .
C11 C 0.27422(17) -0.36616(19) 0.55502(12) 0.0311(4) Uani 1 1 d . . .
H11A H 0.2578 -0.4338 0.5859 0.047 Uiso 1 1 calc R . .
H11B H 0.2779 -0.2992 0.5887 0.047 Uiso 1 1 calc R . .
H11C H 0.3445 -0.3765 0.5294 0.047 Uiso 1 1 calc R . .
C12 C 0.07468(18) -0.3318(2) 0.53360(13) 0.0359(5) Uani 1 1 d . . .
H12A H 0.0609 -0.3956 0.5686 0.054 Uiso 1 1 calc R . .
H12B H 0.0166 -0.3282 0.4944 0.054 Uiso 1 1 calc R . .
H12C H 0.0762 -0.2605 0.5630 0.054 Uiso 1 1 calc R . .
C13 C 0.4374(2) 0.4665(2) 0.12230(13) 0.0418(6) Uani 1 1 d . . .
H13A H 0.4559 0.5486 0.1231 0.050 Uiso 1 1 calc R . .
H13B H 0.5061 0.4227 0.1280 0.050 Uiso 1 1 calc R . .
C14 C 0.38303(19) 0.43674(19) 0.04547(12) 0.0343(5) Uani 1 1 d . . .
H14A H 0.4396 0.4219 0.0063 0.041 Uiso 1 1 calc R . .
H14B H 0.3381 0.5018 0.0275 0.041 Uiso 1 1 calc R . .
C15 C 0.2768(2) 0.5666(2) 0.22701(15) 0.0463(6) Uani 1 1 d . . .
H15A H 0.2425 0.5585 0.2782 0.056 Uiso 1 1 calc R . .
H15B H 0.3318 0.6281 0.2310 0.056 Uiso 1 1 calc R . .
C16 C 0.1902(3) 0.6016(2) 0.16893(17) 0.0602(8) Uani 1 1 d . . .
H16A H 0.1545 0.6715 0.1865 0.090 Uiso 1 1 calc R . .
H16B H 0.1360 0.5407 0.1638 0.090 Uiso 1 1 calc R . .
H16C H 0.2242 0.6154 0.1188 0.090 Uiso 1 1 calc R . .
C17 C 0.4422(2) 0.4181(2) 0.28489(15) 0.0476(6) Uani 1 1 d . . .
H17A H 0.4944 0.4825 0.2839 0.057 Uiso 1 1 calc R . .
H17B H 0.4011 0.4232 0.3337 0.057 Uiso 1 1 calc R . .
C18 C 0.5061(2) 0.3070(3) 0.28450(18) 0.0581(8) Uani 1 1 d . . .
H18A H 0.5538 0.3037 0.3302 0.087 Uiso 1 1 calc R . .
H18B H 0.5504 0.3031 0.2378 0.087 Uiso 1 1 calc R . .
H18C H 0.4552 0.2426 0.2853 0.087 Uiso 1 1 calc R . .
C19 C 0.19761(18) 0.32410(19) -0.02282(11) 0.0317(4) Uani 1 1 d . . .
H19A H 0.2374 0.3423 -0.0707 0.038 Uiso 1 1 calc R . .
H19B H 0.1607 0.2499 -0.0306 0.038 Uiso 1 1 calc R . .
C20 C 0.1114(2) 0.4149(2) -0.01001(14) 0.0409(5) Uani 1 1 d . . .
H20A H 0.0622 0.4180 -0.0549 0.061 Uiso 1 1 calc R . .
H20B H 0.1468 0.4891 -0.0030 0.061 Uiso 1 1 calc R . .
H20C H 0.0695 0.3963 0.0362 0.061 Uiso 1 1 calc R . .
C21 C 0.37920(18) 0.18997(19) 0.02303(13) 0.0345(5) Uani 1 1 d . . .
H21A H 0.3305 0.1248 0.0115 0.041 Uiso 1 1 calc R . .
H21B H 0.4154 0.2119 -0.0256 0.041 Uiso 1 1 calc R . .
C22 C 0.4655(2) 0.1519(3) 0.08063(16) 0.0513(7) Uani 1 1 d . . .
H22D H 0.5018 0.0834 0.0613 0.077 Uiso 1 1 calc R . .
H22A H 0.4312 0.1351 0.1302 0.077 Uiso 1 1 calc R . .
H22B H 0.5195 0.2128 0.0877 0.077 Uiso 1 1 calc R . .

loop_
_atom_site_aniso_label
_atom_site_aniso_U_11
_atom_site_aniso_U_22
_atom_site_aniso_U_33
_atom_site_aniso_U_23
_atom_site_aniso_U_13
_atom_site_aniso_U_12
Ni 0.02353(13) 0.02023(13) 0.01687(12) 0.00177(8) -0.00008(9) -0.00186(9)
S1 0.0276(2) 0.0208(2) 0.0193(2) 0.00293(16) 0.00028(16) -0.00311(17)
P1 0.0368(3) 0.0290(3) 0.0259(2) -0.0018(2) -0.0016(2) -0.0095(2)
P2 0.0275(2) 0.0235(2) 0.0195(2) 0.00137(17) 0.00289(18) -0.00407(18)
N1 0.0275(8) 0.0255(8) 0.0265(8) 0.0079(7) -0.0039(6) -0.0062(7)
O1 0.0404(9) 0.0308(8) 0.0438(9) 0.0105(7) -0.0156(7) -0.0104(7)
C1 0.0328(10) 0.0318(11) 0.0192(8) 0.0020(7) -0.0001(7) -0.0005(8)
C2 0.0215(9) 0.0297(10) 0.0393(11) 0.0111(8) 0.0027(8) -0.0027(7)
C3 0.0225(9) 0.0320(11) 0.0384(11) 0.0132(9) -0.0017(8) 0.0016(8)
C4 0.0274(9) 0.0211(9) 0.0226(8) 0.0036(7) -0.0006(7) -0.0009(7)
C5 0.0294(10) 0.0373(12) 0.0308(10) 0.0127(9) -0.0077(8) -0.0131(9)
C6 0.0263(9) 0.0372(11) 0.0280(10) 0.0111(8) -0.0081(8) -0.0065(8)
C7 0.0263(9) 0.0202(8) 0.0189(8) 0.0014(6) 0.0031(7) -0.0001(7)
C8 0.0297(9) 0.0207(9) 0.0259(9) 0.0014(7) -0.0032(7) 0.0003(7)
C9 0.0293(9) 0.0219(9) 0.0223(8) 0.0031(7) -0.0038(7) 0.0002(7)
C10 0.0606(15) 0.0226(10) 0.0271(10) 0.0009(8) -0.0092(9) -0.0014(10)
C11 0.0346(11) 0.0312(11) 0.0275(10) 0.0053(8) -0.0076(8) 0.0003(8)
C12 0.0336(11) 0.0445(13) 0.0295(10) 0.0087(9) -0.0001(8) 0.0015(9)
C13 0.0427(13) 0.0432(13) 0.0396(12) -0.0006(10) 0.0059(10) -0.0202(11)
C14 0.0409(12) 0.0310(11) 0.0311(10) 0.0046(8) 0.0079(9) -0.0132(9)
C15 0.0725(18) 0.0263(11) 0.0403(13) -0.0027(9) 0.0113(12) -0.0072(11)
C16 0.094(2) 0.0375(14) 0.0495(15) 0.0107(12) 0.0183(15) 0.0164(15)
C17 0.0478(14) 0.0569(16) 0.0380(12) -0.0052(11) -0.0123(10) -0.0175(12)
C18 0.0395(14) 0.082(2) 0.0527(16) 0.0061(15) -0.0178(12) 0.0001(14)
C19 0.0397(11) 0.0354(11) 0.0199(9) 0.0006(8) -0.0020(8) -0.0035(9)
C20 0.0443(13) 0.0410(13) 0.0373(12) 0.0078(10) -0.0076(10) 0.0037(10)
C21 0.0369(11) 0.0323(11) 0.0346(11) -0.0023(9) 0.0105(9) -0.0002(9)
C22 0.0458(14) 0.0566(17) 0.0516(15) 0.0042(13) 0.0086(12) 0.0193(12)

loop_
_atom_type_symbol
_atom_type_description
_atom_type_scat_dispersion_real
_atom_type_scat_dispersion_imag
_atom_type_scat_source
C C 0.0033 0.0016 'International Tables Vol C Tables 4.2.6.8 and 6.1.1.4'
H H 0.0000 0.0000 'International Tables Vol C Tables 4.2.6.8 and 6.1.1.4'
N N 0.0061 0.0033 'International Tables Vol C Tables 4.2.6.8 and 6.1.1.4'
O O 0.0106 0.0060 'International Tables Vol C Tables 4.2.6.8 and 6.1.1.4'
P P 0.1023 0.0942 'International Tables Vol C Tables 4.2.6.8 and 6.1.1.4'
S S 0.1246 0.1234 'International Tables Vol C Tables 4.2.6.8 and 6.1.1.4'
Ni Ni 0.3393 1.1124 'International Tables Vol C Tables 4.2.6.8 and 6.1.1.4'

loop_
_geom_angle_atom_site_label_1
_geom_angle_atom_site_label_2
_geom_angle_atom_site_label_3
_geom_angle
_geom_angle_site_symmetry_1
_geom_angle_site_symmetry_3
_geom_angle_publ_flag
C1 Ni P1 86.16(6) . . ?
C1 Ni P2 174.48(6) . . ?
P1 Ni P2 88.32(2) . . ?
C1 Ni S1 95.59(6) . . ?
P1 Ni S1 177.91(2) . . ?
P2 Ni S1 89.93(2) . . ?
C7 S1 Ni 110.00(6) . . ?
C15 P1 C17 102.14(13) . . ?
C15 P1 C13 106.02(12) . . ?
C17 P1 C13 102.67(12) . . ?
C15 P1 Ni 115.61(9) . . ?
C17 P1 Ni 118.33(9) . . ?
C13 P1 Ni 110.60(8) . . ?
C19 P2 C21 101.63(11) . . ?
C19 P2 C14 103.34(10) . . ?
C21 P2 C14 105.48(10) . . ?
C19 P2 Ni 121.35(7) . . ?
C21 P2 Ni 113.71(7) . . ?
C14 P2 Ni 109.78(7) . . ?
C8 N1 C4 127.78(17) . . ?
C3 C2 C7 122.53(18) . . ?
C4 C3 C2 119.80(18) . . ?
C5 C4 C3 118.55(17) . . ?
C5 C4 N1 117.31(17) . . ?
C3 C4 N1 124.12(17) . . ?
C6 C5 C4 120.84(18) . . ?
C5 C6 C7 121.58(18) . . ?
C2 C7 C6 116.68(17) . . ?
C2 C7 S1 122.84(14) . . ?
C6 C7 S1 120.33(14) . . ?
O1 C8 N1 122.91(18) . . ?
O1 C8 C9 122.00(17) . . ?
N1 C8 C9 115.08(16) . . ?
C12 C9 C11 109.85(16) . . ?
C12 C9 C10 108.76(18) . . ?
C11 C9 C10 108.96(17) . . ?
C12 C9 C8 110.34(16) . . ?
C11 C9 C8 108.86(16) . . ?
C10 C9 C8 110.05(16) . . ?
C14 C13 P1 110.87(15) . . ?
C13 C14 P2 110.27(14) . . ?
C16 C15 P1 114.27(18) . . ?
C18 C17 P1 113.97(18) . . ?
C20 C19 P2 114.30(15) . . ?
C22 C21 P2 114.01(17) . . ?

loop_
_geom_bond_atom_site_label_1
_geom_bond_atom_site_label_2
_geom_bond_distance
_geom_bond_site_symmetry_2
_geom_bond_publ_flag
Ni C1 1.9755(19) . ?
Ni P1 2.1146(6) . ?
Ni P2 2.1874(6) . ?
Ni S1 2.2200(6) . ?
S1 C7 1.7757(18) . ?
P1 C15 1.828(3) . ?
P1 C17 1.833(2) . ?
P1 C13 1.847(2) . ?
P2 C19 1.823(2) . ?
P2 C21 1.832(2) . ?
P2 C14 1.840(2) . ?
N1 C8 1.362(2) . ?
N1 C4 1.426(2) . ?
O1 C8 1.219(2) . ?
C2 C3 1.389(3) . ?
C2 C7 1.389(3) . ?
C3 C4 1.388(3) . ?
C4 C5 1.387(3) . ?
C5 C6 1.386(3) . ?
C6 C7 1.390(3) . ?
C8 C9 1.544(3) . ?
C9 C12 1.528(3) . ?
C9 C11 1.530(3) . ?
C9 C10 1.532(3) . ?
C13 C14 1.523(3) . ?
C15 C16 1.512(4) . ?
C17 C18 1.522(4) . ?
C19 C20 1.519(3) . ?
C21 C22 1.515(4) . ?

loop_
_geom_torsion_atom_site_label_1
_geom_torsion_atom_site_label_2
_geom_torsion_atom_site_label_3
_geom_torsion_atom_site_label_4
_geom_torsion
_geom_torsion_site_symmetry_1
_geom_torsion_site_symmetry_2
_geom_torsion_site_symmetry_3
_geom_torsion_site_symmetry_4
_geom_torsion_publ_flag
C1 Ni S1 C7 -36.82(9) . . . . ?
P1 Ni S1 C7 110.1(6) . . . . ?
P2 Ni S1 C7 143.01(7) . . . . ?
C1 Ni P1 C15 -71.04(11) . . . . ?
P2 Ni P1 C15 109.03(9) . . . . ?
S1 Ni P1 C15 141.9(6) . . . . ?
C1 Ni P1 C17 50.53(12) . . . . ?
P2 Ni P1 C17 -129.41(11) . . . . ?
S1 Ni P1 C17 -96.5(6) . . . . ?
C1 Ni P1 C13 168.49(12) . . . . ?
P2 Ni P1 C13 -11.45(10) . . . . ?
S1 Ni P1 C13 21.4(7) . . . . ?
C1 Ni P2 C19 -126.8(7) . . . . ?
P1 Ni P2 C19 -126.18(9) . . . . ?
S1 Ni P2 C19 54.96(9) . . . . ?
C1 Ni P2 C21 111.5(7) . . . . ?
P1 Ni P2 C21 112.12(9) . . . . ?
S1 Ni P2 C21 -66.74(9) . . . . ?
C1 Ni P2 C14 -6.4(7) . . . . ?
P1 Ni P2 C14 -5.77(9) . . . . ?
S1 Ni P2 C14 175.37(9) . . . . ?
C7 C2 C3 C4 1.4(3) . . . . ?
C2 C3 C4 C5 0.1(3) . . . . ?
C2 C3 C4 N1 178.29(19) . . . . ?
C8 N1 C4 C5 -167.9(2) . . . . ?
C8 N1 C4 C3 13.9(3) . . . . ?
C3 C4 C5 C6 -1.3(3) . . . . ?
N1 C4 C5 C6 -179.6(2) . . . . ?
C4 C5 C6 C7 1.1(3) . . . . ?
C3 C2 C7 C6 -1.6(3) . . . . ?
C3 C2 C7 S1 -177.06(17) . . . . ?
C5 C6 C7 C2 0.3(3) . . . . ?
C5 C6 C7 S1 175.93(17) . . . . ?
Ni S1 C7 C2 -37.43(18) . . . . ?
Ni S1 C7 C6 147.23(15) . . . . ?
C4 N1 C8 O1 0.2(3) . . . . ?
C4 N1 C8 C9 -179.41(18) . . . . ?
O1 C8 C9 C12 119.9(2) . . . . ?
N1 C8 C9 C12 -60.5(2) . . . . ?
O1 C8 C9 C11 -0.8(3) . . . . ?
N1 C8 C9 C11 178.85(17) . . . . ?
O1 C8 C9 C10 -120.1(2) . . . . ?
N1 C8 C9 C10 59.5(2) . . . . ?
C15 P1 C13 C14 -95.7(2) . . . . ?
C17 P1 C13 C14 157.46(19) . . . . ?
Ni P1 C13 C14 30.3(2) . . . . ?
P1 C13 C14 P2 -34.3(2) . . . . ?
C19 P2 C14 C13 156.25(17) . . . . ?
C21 P2 C14 C13 -97.45(18) . . . . ?
Ni P2 C14 C13 25.44(19) . . . . ?
C17 P1 C15 C16 -179.6(2) . . . . ?
C13 P1 C15 C16 73.2(2) . . . . ?
Ni P1 C15 C16 -49.7(2) . . . . ?
C15 P1 C17 C18 175.0(2) . . . . ?
C13 P1 C17 C18 -75.3(2) . . . . ?
Ni P1 C17 C18 46.8(2) . . . . ?
C21 P2 C19 C20 176.79(16) . . . . ?
C14 P2 C19 C20 -74.01(18) . . . . ?
Ni P2 C19 C20 49.48(19) . . . . ?
C19 P2 C21 C22 -175.94(18) . . . . ?
C14 P2 C21 C22 76.52(19) . . . . ?
Ni P2 C21 C22 -43.83(19) . . . . ?
